data_7227845
loop_
_publ_author_name
'Huang, Jiu-Lin'
'Lv, Min'
'Xu, Hui'

_publ_section_title
;
 Semisynthesis of some matrine ether derivatives as insecticidal agents
;
_journal_issue 26
_journal_name_full 'RSC Adv.'
_journal_page_first 15997
_journal_paper_doi 10.1039/C7RA00954B
_journal_volume 7
_journal_year 2017
_chemical_absolute_configuration unk
_chemical_formula_moiety 'C22 H27 Cl N2 O2'
_chemical_formula_sum 'C22 H27 Cl N2 O2'
_chemical_formula_weight 386.90
_chemical_name_systematic
;
 ?
;
_space_group_crystal_system orthorhombic
_space_group_IT_number 19
_space_group_name_Hall 'P 2ac 2ab'
_space_group_name_H-M_alt 'P 21 21 21'
_symmetry_space_group_name_Hall 'P 2ac 2ab'
_symmetry_space_group_name_H-M 'P 21 21 21'
_atom_sites_solution_hydrogens geom
_audit_creation_date 2015-11-30
_audit_creation_method
;
Olex2 1.2
(compiled 2015.09.30 svn.r3233 for OlexSys, GUI svn.r5103)
;
_audit_update_record
;
2016-12-29 deposited with the CCDC.
2017-02-27 downloaded from the CCDC.
;
_cell_angle_alpha 90
_cell_angle_beta 90
_cell_angle_gamma 90
_cell_formula_units_Z 4
_cell_length_a 6.1435(5)
_cell_length_b 17.5376(12)
_cell_length_c 18.5410(14)
_cell_measurement_reflns_used 1026
_cell_measurement_temperature 294.05(10)
_cell_measurement_theta_max 19.0350
_cell_measurement_theta_min 3.9730
_cell_volume 1997.6(3)
_computing_cell_refinement
;
CrysAlisPro, Agilent Technologies,
Version 1.171.37.35 (release 13-08-2014 CrysAlis171 .NET)
(compiled Aug 13 2014,18:06:01)
;
_computing_data_collection
;
CrysAlisPro, Agilent Technologies,
Version 1.171.37.35 (release 13-08-2014 CrysAlis171 .NET)
(compiled Aug 13 2014,18:06:01)
;
_computing_data_reduction
;
CrysAlisPro, Agilent Technologies,
Version 1.171.37.35 (release 13-08-2014 CrysAlis171 .NET)
(compiled Aug 13 2014,18:06:01)
;
_computing_molecular_graphics 'Olex2 (Dolomanov et al., 2009)'
_computing_publication_material 'Olex2 (Dolomanov et al., 2009)'
_computing_structure_refinement 'ShelXL (Sheldrick, 2015)'
_computing_structure_solution 'ShelXS (Sheldrick, 2008)'
_diffrn_ambient_environment air
_diffrn_ambient_temperature 294.05(10)
_diffrn_detector 'CCD plate'
_diffrn_detector_area_resol_mean 16.0733
_diffrn_detector_type Eos
_diffrn_measured_fraction_theta_full 0.997
_diffrn_measured_fraction_theta_max 0.998
_diffrn_measurement_details
;
#__ type_ start__ end____ width___ exp.time_
  1 omega  -49.00   47.00   1.2000   12.0000
omega____ theta____ kappa____ phi______ frames
    -       20.4291  -77.0000   30.0000 80

#__ type_ start__ end____ width___ exp.time_
  2 omega   -3.00   64.20   1.2000   12.0000
omega____ theta____ kappa____ phi______ frames
    -       20.4291   77.0000  -30.0000 56
;
_diffrn_measurement_device 'four-circle diffractometer'
_diffrn_measurement_device_type 'SuperNova, Dual, Cu at zero, Eos'
_diffrn_measurement_method '\w scans'
_diffrn_orient_matrix_UB_11 0.0001774000
_diffrn_orient_matrix_UB_12 0.0282582000
_diffrn_orient_matrix_UB_13 -0.0273363000
_diffrn_orient_matrix_UB_21 0.0192746000
_diffrn_orient_matrix_UB_22 0.0285102000
_diffrn_orient_matrix_UB_23 0.0263705000
_diffrn_orient_matrix_UB_31 0.1139072000
_diffrn_orient_matrix_UB_32 -0.0048877000
_diffrn_orient_matrix_UB_33 -0.0044154000
_diffrn_radiation_monochromator mirror
_diffrn_radiation_probe x-ray
_diffrn_radiation_type MoK\a
_diffrn_radiation_wavelength 0.71073
_diffrn_reflns_av_R_equivalents 0.0519
_diffrn_reflns_av_unetI/netI 0.1173
_diffrn_reflns_Laue_measured_fraction_full 0.997
_diffrn_reflns_Laue_measured_fraction_max 0.998
_diffrn_reflns_limit_h_max 7
_diffrn_reflns_limit_h_min -7
_diffrn_reflns_limit_k_max 21
_diffrn_reflns_limit_k_min -12
_diffrn_reflns_limit_l_max 22
_diffrn_reflns_limit_l_min -22
_diffrn_reflns_number 6083
_diffrn_reflns_point_group_measured_fraction_full 0.959
_diffrn_reflns_point_group_measured_fraction_max 0.959
_diffrn_reflns_theta_full 26.000
_diffrn_reflns_theta_max 26.022
_diffrn_reflns_theta_min 3.494
_diffrn_source 'SuperNova (Mo) X-ray Source'
_exptl_absorpt_coefficient_mu 0.211
_exptl_absorpt_correction_T_max 1.00000
_exptl_absorpt_correction_T_min 0.67324
_exptl_absorpt_correction_type multi-scan
_exptl_absorpt_process_details
;
CrysAlisPro, Agilent Technologies,
Version 1.171.37.35 (release 13-08-2014 CrysAlis171 .NET)
(compiled Aug 13 2014,18:06:01)
Empirical absorption correction using spherical harmonics,
 implemented in SCALE3 ABSPACK scaling algorithm.
;
_exptl_crystal_colour 'clear light colourless'
_exptl_crystal_colour_lustre clear
_exptl_crystal_colour_modifier light
_exptl_crystal_colour_primary colourless
_exptl_crystal_density_diffrn 1.286
_exptl_crystal_description block
_exptl_crystal_F_000 824
_exptl_crystal_size_max 0.22
_exptl_crystal_size_mid 0.15
_exptl_crystal_size_min 0.14
_refine_diff_density_max 0.225
_refine_diff_density_min -0.189
_refine_diff_density_rms 0.043
_refine_ls_abs_structure_details
;
 Flack x determined using 441 quotients [(I+)-(I-)]/[(I+)+(I-)]
 (Parsons and Flack (2004), Acta Cryst. A60, s61).
;
_refine_ls_abs_structure_Flack 0.05(13)
_refine_ls_extinction_coef 0.0088(18)
_refine_ls_extinction_expression Fc^*^=kFc[1+0.001xFc^2^\l^3^/sin(2\q)]^-1/4^
_refine_ls_extinction_method SHELXL
_refine_ls_goodness_of_fit_ref 1.052
_refine_ls_hydrogen_treatment constr
_refine_ls_matrix_type full
_refine_ls_number_parameters 245
_refine_ls_number_reflns 3778
_refine_ls_number_restraints 0
_refine_ls_restrained_S_all 1.052
_refine_ls_R_factor_all 0.1570
_refine_ls_R_factor_gt 0.0677
_refine_ls_shift/su_max 0.000
_refine_ls_shift/su_mean 0.000
_refine_ls_structure_factor_coef Fsqd
_refine_ls_weighting_details
;
 w=1/[\s^2^(Fo^2^)+(0.0341P)^2^+0.0465P]
 where P=(Fo^2^+2Fc^2^)/3
;
_refine_ls_weighting_scheme calc
_refine_ls_wR_factor_gt 0.1113
_refine_ls_wR_factor_ref 0.1654
_reflns_Friedel_coverage 0.658
_reflns_Friedel_fraction_full 0.906
_reflns_Friedel_fraction_max 0.906
_reflns_number_gt 1728
_reflns_number_total 3778
_reflns_threshold_expression 'I > 2\s(I)'
_cod_data_source_file c7ra00954b1.cif
_cod_data_source_block hjl_39
_cod_database_code 7227845
_shelxl_version_number 2013-2
_shelx_space_group_comment
;
The symmetry employed for this shelxl refinement is uniquely defined
by the following loop, which should always be used as a source of
symmetry information in preference to the above space-group names.
They are only intended as comments.
;
_reflns_odcompleteness_completeness 99.67
_reflns_odcompleteness_iscentric 1
_reflns_odcompleteness_theta 26.32
_olex2_refinement_description
;
1. Fixed Uiso
 At 1.2 times of:
  All C(H) groups, All C(H,H) groups
2.a Ternary CH refined with riding coordinates:
 C2(H2), C9(H9), C10(H10), C11(H11)
2.b Secondary CH2 refined with riding coordinates:
 C1(H1A,H1B), C3(H3A,H3B), C4(H4A,H4B), C5(H5A,H5B), C6(H6A,H6B), C7(H7A,H7B),
 C8(H8A,H8B), C12(H12A,H12B), C13(H13A,H13B)
2.c Aromatic/amide H refined with riding coordinates:
 C16(H16), C18(H18), C19(H19), C21(H21), C22(H22)
;
_olex2_submission_special_instructions 'No special instructions were received'

loop_
_space_group_symop_operation_xyz
'x, y, z'
'-x+1/2, -y, z+1/2'
'x+1/2, -y+1/2, -z'
'-x, y+1/2, -z+1/2'

loop_
_atom_site_label
_atom_site_type_symbol
_atom_site_fract_x
_atom_site_fract_y
_atom_site_fract_z
_atom_site_U_iso_or_equiv
_atom_site_adp_type
_atom_site_occupancy
_atom_site_site_symmetry_order
_atom_site_calc_flag
_atom_site_refinement_flags_posn
Cl1 Cl -0.0059(4) 0.70766(12) 0.17616(11) 0.0956(9) Uani 1 1 d .
O1 O -0.9015(10) 1.0590(4) 0.0946(3) 0.100(2) Uani 1 1 d .
O2 O -0.4982(8) 0.9182(3) -0.0072(2) 0.0617(13) Uani 1 1 d .
N1 N -0.2702(10) 1.0140(3) -0.0473(3) 0.0578(16) Uani 1 1 d .
N2 N 0.0506(10) 1.0831(4) -0.1957(3) 0.0665(17) Uani 1 1 d .
C1 C -0.1603(14) 0.9630(4) -0.0968(4) 0.069(2) Uani 1 1 d .
H1A H -0.2011 0.9108 -0.0863 0.083 Uiso 1 1 calc R
H1B H -0.0040 0.9677 -0.0907 0.083 Uiso 1 1 calc R
C2 C -0.2222(13) 0.9827(4) -0.1745(4) 0.067(2) Uani 1 1 d .
H2 H -0.3784 0.9731 -0.1800 0.081 Uiso 1 1 calc R
C3 C -0.1024(15) 0.9318(5) -0.2285(4) 0.081(3) Uani 1 1 d .
H3A H -0.1155 0.8790 -0.2133 0.097 Uiso 1 1 calc R
H3B H -0.1712 0.9365 -0.2753 0.097 Uiso 1 1 calc R
C4 C 0.1359(15) 0.9518(5) -0.2353(5) 0.091(3) Uani 1 1 d .
H4A H 0.2011 0.9227 -0.2743 0.109 Uiso 1 1 calc R
H4B H 0.2116 0.9393 -0.1910 0.109 Uiso 1 1 calc R
C5 C 0.1564(13) 1.0366(5) -0.2507(4) 0.082(3) Uani 1 1 d .
H5A H 0.3093 1.0501 -0.2532 0.098 Uiso 1 1 calc R
H5B H 0.0915 1.0476 -0.2973 0.098 Uiso 1 1 calc R
C6 C 0.0897(14) 1.1631(5) -0.2148(4) 0.083(3) Uani 1 1 d .
H6A H 0.0287 1.1732 -0.2621 0.099 Uiso 1 1 calc R
H6B H 0.2453 1.1722 -0.2173 0.099 Uiso 1 1 calc R
C7 C -0.0104(17) 1.2175(5) -0.1604(5) 0.094(3) Uani 1 1 d .
H7A H 0.0111 1.2696 -0.1763 0.113 Uiso 1 1 calc R
H7B H 0.0613 1.2114 -0.1141 0.113 Uiso 1 1 calc R
C8 C -0.2539(15) 1.2017(4) -0.1520(4) 0.083(3) Uani 1 1 d .
H8A H -0.3289 1.2143 -0.1964 0.100 Uiso 1 1 calc R
H8B H -0.3129 1.2335 -0.1138 0.100 Uiso 1 1 calc R
C9 C -0.2909(13) 1.1177(4) -0.1337(4) 0.064(2) Uani 1 1 d .
H9 H -0.4479 1.1083 -0.1364 0.076 Uiso 1 1 calc R
C10 C -0.1822(12) 1.0670(4) -0.1906(4) 0.065(2) Uani 1 1 d .
H10 H -0.2483 1.0787 -0.2375 0.078 Uiso 1 1 calc R
C11 C -0.2167(13) 1.0945(4) -0.0588(3) 0.0580(19) Uani 1 1 d .
H11 H -0.0578 1.0992 -0.0575 0.070 Uiso 1 1 calc R
C12 C -0.3075(14) 1.1424(4) 0.0030(4) 0.073(2) Uani 1 1 d .
H12A H -0.2304 1.1300 0.0471 0.087 Uiso 1 1 calc R
H12B H -0.2834 1.1960 -0.0072 0.087 Uiso 1 1 calc R
C13 C -0.5501(14) 1.1284(4) 0.0138(4) 0.077(2) Uani 1 1 d .
H13A H -0.5997 1.1547 0.0569 0.092 Uiso 1 1 calc R
H13B H -0.6307 1.1482 -0.0271 0.092 Uiso 1 1 calc R
C14 C -0.5893(13) 1.0461(4) 0.0211(4) 0.062(2) Uani 1 1 d .
C15 C -0.4519(13) 0.9955(4) -0.0105(4) 0.0564(19) Uani 1 1 d .
C16 C -0.7659(14) 1.0189(5) 0.0627(4) 0.079(2) Uani 1 1 d .
H16 H -0.7818 0.9663 0.0664 0.095 Uiso 1 1 calc R
C17 C -0.3839(13) 0.8729(4) 0.0410(3) 0.0558(19) Uani 1 1 d .
C18 C -0.4552(13) 0.7987(4) 0.0479(3) 0.065(2) Uani 1 1 d .
H18 H -0.5791 0.7828 0.0234 0.079 Uiso 1 1 calc R
C19 C -0.3433(14) 0.7480(4) 0.0911(4) 0.070(2) Uani 1 1 d .
H19 H -0.3925 0.6981 0.0966 0.084 Uiso 1 1 calc R
C20 C -0.1578(13) 0.7722(4) 0.1260(4) 0.062(2) Uani 1 1 d .
C21 C -0.0901(13) 0.8465(4) 0.1217(4) 0.065(2) Uani 1 1 d .
H21 H 0.0314 0.8629 0.1473 0.078 Uiso 1 1 calc R
C22 C -0.2057(12) 0.8968(4) 0.0788(4) 0.064(2) Uani 1 1 d .
H22 H -0.1615 0.9474 0.0756 0.076 Uiso 1 1 calc R

loop_
_atom_site_aniso_label
_atom_site_aniso_U_11
_atom_site_aniso_U_22
_atom_site_aniso_U_33
_atom_site_aniso_U_23
_atom_site_aniso_U_13
_atom_site_aniso_U_12
Cl1 0.130(2) 0.0733(13) 0.0837(14) 0.0035(11) -0.0133(15) 0.0232(16)
O1 0.067(4) 0.138(6) 0.093(4) -0.004(4) 0.012(3) 0.023(4)
O2 0.065(3) 0.062(3) 0.058(3) 0.005(3) -0.003(3) -0.013(3)
N1 0.066(4) 0.057(4) 0.051(4) 0.000(3) 0.010(3) -0.006(3)
N2 0.066(5) 0.067(4) 0.066(4) 0.017(3) -0.006(3) -0.011(4)
C1 0.084(6) 0.063(5) 0.060(5) 0.005(4) 0.016(4) -0.001(4)
C2 0.070(5) 0.075(5) 0.057(4) -0.006(4) 0.009(4) -0.020(5)
C3 0.095(7) 0.084(6) 0.065(5) 0.003(5) 0.006(5) -0.018(6)
C4 0.090(7) 0.091(7) 0.091(6) 0.003(5) 0.030(6) 0.005(6)
C5 0.064(6) 0.106(7) 0.076(6) 0.018(5) 0.010(5) -0.001(5)
C6 0.091(7) 0.085(6) 0.072(5) 0.017(5) -0.006(5) -0.020(6)
C7 0.120(8) 0.066(5) 0.097(7) 0.038(5) -0.025(6) -0.035(6)
C8 0.107(8) 0.067(5) 0.076(5) 0.023(5) -0.027(5) -0.011(6)
C9 0.060(5) 0.069(5) 0.062(5) 0.010(4) -0.008(4) -0.004(4)
C10 0.058(5) 0.080(6) 0.056(5) 0.008(4) -0.013(4) -0.016(5)
C11 0.072(5) 0.045(4) 0.057(4) 0.005(3) 0.005(4) -0.010(4)
C12 0.087(7) 0.055(5) 0.075(5) 0.000(4) -0.006(5) -0.004(5)
C13 0.073(6) 0.081(6) 0.076(5) 0.002(5) 0.005(5) 0.013(5)
C14 0.054(5) 0.068(5) 0.064(5) 0.004(4) 0.006(4) 0.005(5)
C15 0.065(5) 0.058(5) 0.046(4) 0.005(4) -0.008(4) 0.002(4)
C16 0.055(5) 0.108(7) 0.075(6) 0.006(5) -0.007(5) 0.003(5)
C17 0.063(5) 0.056(5) 0.048(4) 0.000(4) -0.004(4) -0.011(4)
C18 0.072(6) 0.069(5) 0.055(4) -0.002(4) -0.004(4) -0.018(5)
C19 0.097(6) 0.055(5) 0.059(5) 0.001(4) 0.007(5) -0.015(5)
C20 0.073(6) 0.060(5) 0.053(4) -0.006(4) 0.000(4) 0.008(4)
C21 0.071(6) 0.067(5) 0.058(5) -0.001(4) -0.006(4) -0.009(5)
C22 0.069(5) 0.052(4) 0.070(5) 0.002(4) -0.001(5) -0.011(4)

loop_
_atom_type_symbol
_atom_type_description
_atom_type_scat_dispersion_real
_atom_type_scat_dispersion_imag
_atom_type_scat_source
C C 0.0033 0.0016 'International Tables Vol C Tables 4.2.6.8 and 6.1.1.4'
H H 0.0000 0.0000 'International Tables Vol C Tables 4.2.6.8 and 6.1.1.4'
Cl Cl 0.1484 0.1585 'International Tables Vol C Tables 4.2.6.8 and 6.1.1.4'
N N 0.0061 0.0033 'International Tables Vol C Tables 4.2.6.8 and 6.1.1.4'
O O 0.0106 0.0060 'International Tables Vol C Tables 4.2.6.8 and 6.1.1.4'

loop_
_geom_angle_atom_site_label_1
_geom_angle_atom_site_label_2
_geom_angle_atom_site_label_3
_geom_angle
C17 O2 C15 119.0(5)
C1 N1 C11 113.5(6)
C15 N1 C1 124.0(6)
C15 N1 C11 119.4(6)
C5 N2 C6 107.1(6)
C5 N2 C10 111.9(6)
C10 N2 C6 111.1(7)
N1 C1 H1A 109.7
N1 C1 H1B 109.7
N1 C1 C2 110.0(6)
H1A C1 H1B 108.2
C2 C1 H1A 109.7
C2 C1 H1B 109.7
C1 C2 H2 107.6
C1 C2 C3 111.4(7)
C3 C2 H2 107.6
C10 C2 C1 111.3(6)
C10 C2 H2 107.6
C10 C2 C3 111.0(6)
C2 C3 H3A 109.1
C2 C3 H3B 109.1
H3A C3 H3B 107.8
C4 C3 C2 112.7(7)
C4 C3 H3A 109.1
C4 C3 H3B 109.1
C3 C4 H4A 109.9
C3 C4 H4B 109.9
C3 C4 C5 108.9(7)
H4A C4 H4B 108.3
C5 C4 H4A 109.9
C5 C4 H4B 109.9
N2 C5 C4 112.3(6)
N2 C5 H5A 109.1
N2 C5 H5B 109.1
C4 C5 H5A 109.1
C4 C5 H5B 109.1
H5A C5 H5B 107.9
N2 C6 H6A 109.2
N2 C6 H6B 109.2
N2 C6 C7 111.9(7)
H6A C6 H6B 107.9
C7 C6 H6A 109.2
C7 C6 H6B 109.2
C6 C7 H7A 109.5
C6 C7 H7B 109.5
C6 C7 C8 110.6(8)
H7A C7 H7B 108.1
C8 C7 H7A 109.5
C8 C7 H7B 109.5
C7 C8 H8A 109.7
C7 C8 H8B 109.7
C7 C8 C9 110.0(7)
H8A C8 H8B 108.2
C9 C8 H8A 109.7
C9 C8 H8B 109.7
C8 C9 H9 107.3
C8 C9 C10 110.0(6)
C10 C9 H9 107.3
C11 C9 C8 114.6(6)
C11 C9 H9 107.3
C11 C9 C10 110.2(6)
N2 C10 C2 110.9(7)
N2 C10 C9 111.0(6)
N2 C10 H10 108.0
C2 C10 C9 110.8(6)
C2 C10 H10 108.0
C9 C10 H10 108.0
N1 C11 C9 108.9(6)
N1 C11 H11 107.4
N1 C11 C12 109.8(6)
C9 C11 H11 107.4
C9 C11 C12 115.5(6)
C12 C11 H11 107.4
C11 C12 H12A 109.3
C11 C12 H12B 109.3
H12A C12 H12B 108.0
C13 C12 C11 111.5(7)
C13 C12 H12A 109.3
C13 C12 H12B 109.3
C12 C13 H13A 109.8
C12 C13 H13B 109.8
H13A C13 H13B 108.3
C14 C13 C12 109.3(7)
C14 C13 H13A 109.8
C14 C13 H13B 109.8
C15 C14 C13 120.1(7)
C15 C14 C16 119.4(8)
C16 C14 C13 120.5(8)
N1 C15 O2 115.3(7)
N1 C15 C14 125.1(7)
C14 C15 O2 119.6(7)
O1 C16 C14 125.7(9)
O1 C16 H16 117.2
C14 C16 H16 117.2
C18 C17 O2 116.1(7)
C22 C17 O2 124.1(7)
C22 C17 C18 119.8(7)
C17 C18 H18 119.9
C19 C18 C17 120.3(7)
C19 C18 H18 119.9
C18 C19 H19 120.5
C20 C19 C18 119.0(7)
C20 C19 H19 120.5
C19 C20 Cl1 119.7(6)
C21 C20 Cl1 119.1(6)
C21 C20 C19 121.2(7)
C20 C21 H21 120.6
C20 C21 C22 118.9(7)
C22 C21 H21 120.6
C17 C22 C21 120.7(7)
C17 C22 H22 119.6
C21 C22 H22 119.6

loop_
_geom_bond_atom_site_label_1
_geom_bond_atom_site_label_2
_geom_bond_distance
Cl1 C20 1.738(7)
O1 C16 1.242(9)
O2 C15 1.386(7)
O2 C17 1.387(8)
N1 C1 1.447(8)
N1 C11 1.466(8)
N1 C15 1.348(9)
N2 C5 1.459(9)
N2 C6 1.467(8)
N2 C10 1.461(9)
C1 H1A 0.9700
C1 H1B 0.9700
C1 C2 1.529(9)
C2 H2 0.9800
C2 C3 1.530(10)
C2 C10 1.529(9)
C3 H3A 0.9700
C3 H3B 0.9700
C3 C4 1.511(10)
C4 H4A 0.9700
C4 H4B 0.9700
C4 C5 1.520(10)
C5 H5A 0.9700
C5 H5B 0.9700
C6 H6A 0.9700
C6 H6B 0.9700
C6 C7 1.518(11)
C7 H7A 0.9700
C7 H7B 0.9700
C7 C8 1.529(11)
C8 H8A 0.9700
C8 H8B 0.9700
C8 C9 1.529(9)
C9 H9 0.9800
C9 C10 1.532(10)
C9 C11 1.517(8)
C10 H10 0.9800
C11 H11 0.9800
C11 C12 1.527(9)
C12 H12A 0.9700
C12 H12B 0.9700
C12 C13 1.524(10)
C13 H13A 0.9700
C13 H13B 0.9700
C13 C14 1.469(10)
C14 C15 1.358(9)
C14 C16 1.415(10)
C16 H16 0.9300
C17 C18 1.379(8)
C17 C22 1.365(9)
C18 H18 0.9300
C18 C19 1.380(9)
C19 H19 0.9300
C19 C20 1.377(10)
C20 C21 1.370(9)
C21 H21 0.9300
C21 C22 1.385(9)
C22 H22 0.9300

loop_
_geom_torsion_atom_site_label_1
_geom_torsion_atom_site_label_2
_geom_torsion_atom_site_label_3
_geom_torsion_atom_site_label_4
_geom_torsion
Cl1 C20 C21 C22 176.8(5)
O2 C17 C18 C19 175.8(6)
O2 C17 C22 C21 -175.0(6)
N1 C1 C2 C3 177.9(6)
N1 C1 C2 C10 53.4(9)
N1 C11 C12 C13 -53.7(8)
N2 C6 C7 C8 -55.8(9)
C1 N1 C11 C9 62.3(8)
C1 N1 C11 C12 -170.3(6)
C1 N1 C15 O2 16.6(10)
C1 N1 C15 C14 -162.0(7)
C1 C2 C3 C4 -73.1(9)
C1 C2 C10 N2 72.0(8)
C1 C2 C10 C9 -51.8(9)
C2 C3 C4 C5 -52.4(10)
C3 C2 C10 N2 -52.7(8)
C3 C2 C10 C9 -176.5(6)
C3 C4 C5 N2 56.5(9)
C5 N2 C6 C7 -179.1(7)
C5 N2 C10 C2 57.5(8)
C5 N2 C10 C9 -178.8(6)
C6 N2 C5 C4 177.6(7)
C6 N2 C10 C2 177.2(6)
C6 N2 C10 C9 -59.2(8)
C6 C7 C8 C9 53.9(8)
C7 C8 C9 C10 -54.8(9)
C7 C8 C9 C11 69.9(9)
C8 C9 C10 N2 57.7(8)
C8 C9 C10 C2 -178.5(6)
C8 C9 C11 N1 177.5(6)
C8 C9 C11 C12 53.4(9)
C9 C11 C12 C13 69.9(8)
C10 N2 C5 C4 -60.5(9)
C10 N2 C6 C7 58.4(9)
C10 C2 C3 C4 51.6(9)
C10 C9 C11 N1 -57.9(8)
C10 C9 C11 C12 178.0(6)
C11 N1 C1 C2 -59.7(8)
C11 N1 C15 O2 175.1(5)
C11 N1 C15 C14 -3.5(11)
C11 C9 C10 N2 -69.5(8)
C11 C9 C10 C2 54.2(8)
C11 C12 C13 C14 52.6(9)
C12 C13 C14 C15 -27.4(10)
C12 C13 C14 C16 150.6(7)
C13 C14 C15 O2 -175.8(6)
C13 C14 C15 N1 2.7(11)
C13 C14 C16 O1 1.3(13)
C15 O2 C17 C18 172.4(6)
C15 O2 C17 C22 -9.9(10)
C15 N1 C1 C2 99.9(8)
C15 N1 C11 C9 -98.4(7)
C15 N1 C11 C12 29.0(9)
C15 C14 C16 O1 179.4(7)
C16 C14 C15 O2 6.1(10)
C16 C14 C15 N1 -175.4(7)
C17 O2 C15 N1 78.2(8)
C17 O2 C15 C14 -103.1(8)
C17 C18 C19 C20 -1.2(11)
C18 C17 C22 C21 2.6(11)
C18 C19 C20 Cl1 -176.1(5)
C18 C19 C20 C21 3.8(11)
C19 C20 C21 C22 -3.1(11)
C20 C21 C22 C17 -0.1(11)
C22 C17 C18 C19 -2.0(11)
